data_4322226
loop_
_publ_author_name
'Satoru Kita'
'Hideki Furutachi'
'Hisashi \=Okawa'

_publ_section_title
;
 (\m-Phenoxo)2CoIIMII (M = Mn, Co, Zn) Complexes with a Co(salen) Entity
 in a Macrocyclic Framework: Core Structures and Neighboring MII Effects
 upon Oxygenation at the Co(salen) Center
;
_journal_name_full 'Inorganic Chemistry'
_journal_page_first 4038
_journal_page_last 4045
_journal_paper_doi 10.1021/ic9809456
_journal_volume 38
_journal_year 1999
_chemical_formula_sum 'C28 H34 Cl Co Mn N5 O9'
_space_group_IT_number 14
_symmetry_cell_setting monoclinic
_symmetry_Int_Tables_number 14
_symmetry_space_group_name_Hall '-P 2ybc'
_symmetry_space_group_name_H-M 'P 1 21/c 1'
_audit_creation_date 'Wed Aug 19 11:17:06 1998'
_audit_creation_method 'from TEXRAY.INF file'
_cell_angle_alpha 90
_cell_angle_beta 93.85(2)
_cell_angle_gamma 90
_cell_formula_units_Z 4.00
_cell_length_a 10.027(3)
_cell_length_b 11.713(3)
_cell_length_c 26.821(9)
_cell_measurement_reflns_used 25
_cell_measurement_temperature 23.0
_cell_measurement_theta_max 30.97
_cell_measurement_theta_min 29.74
_cell_volume 3142.9(16)
_computing_cell_refinement 'MSC/AFC Diffractometer Control'
_computing_data_collection 'MSC/AFC Diffractometer Control'
_computing_data_reduction 'teXsan: PROCESS (MSC)'
_computing_publication_material 'teXsan: FINISH (MSC)'
_computing_structure_refinement 'teXsan: LS (MSC)'
_diffrn_ambient_temperature 23.0
_diffrn_measurement_device AFC7R
_diffrn_measurement_method 'omega/2-theta scans'
_diffrn_orient_matrix_UB_11 0.04920
_diffrn_orient_matrix_UB_12 -0.00828
_diffrn_orient_matrix_UB_13 0.03348
_diffrn_orient_matrix_UB_21 -0.08691
_diffrn_orient_matrix_UB_22 -0.00065
_diffrn_orient_matrix_UB_23 0.01623
_diffrn_orient_matrix_UB_31 -0.00423
_diffrn_orient_matrix_UB_32 -0.08497
_diffrn_orient_matrix_UB_33 -0.00343
_diffrn_radiation_monochromator graphite
_diffrn_radiation_source 'X-ray tube'
_diffrn_radiation_type MoKalpha
_diffrn_radiation_wavelength 0.7107
_diffrn_reflns_av_R_equivalents 2.77
_diffrn_reflns_limit_h_max 13
_diffrn_reflns_limit_h_min 0
_diffrn_reflns_limit_k_max 15
_diffrn_reflns_limit_k_min 0
_diffrn_reflns_limit_l_max 19
_diffrn_reflns_limit_l_min -2
_diffrn_reflns_number 7981
_diffrn_reflns_theta_max 27.4999
_diffrn_standards_decay_% 0.46
_diffrn_standards_interval_count 150
_diffrn_standards_number 3
_exptl_absorpt_coefficient_mu_cm 10.743
_exptl_absorpt_correction_T_max 1.000
_exptl_absorpt_correction_T_min 0.803
_exptl_absorpt_correction_type psi-scan
_exptl_crystal_colour red
_exptl_crystal_density_diffrn 1.551
_exptl_crystal_description prismatic
_exptl_crystal_F_000 1512.00
_exptl_crystal_size_max 0.200
_exptl_crystal_size_min 0.200
_refine_diff_density_max -1.70690
_refine_diff_density_min 0.60940
_refine_ls_extinction_coef 0.00000
_refine_ls_extinction_method Zachariasen_type_2_Gaussian_isotropic
_refine_ls_goodness_of_fit_obs 2.150
_refine_ls_matrix_type full
_refine_ls_number_parameters 434
_refine_ls_number_reflns 5370
_refine_ls_number_restraints 0
_refine_ls_R_factor_obs 0.0540
_refine_ls_shift/esd_max 1.8930
_refine_ls_structure_factor_coef F
_refine_ls_weighting_scheme sigma
_refine_ls_wR_factor_obs 0.0900
_cod_data_source_file ic9809456_1.cif
_cod_data_source_block CoMnL23AcO(1)
_cod_depositor_comments
;
 Changing the values of data items related to the _atom_site_label data item
 (e. g. _geom_bond_atom_site_label_*) to match the _atom_site_label values.

 Antanas Vaitkus,
 2017-01-05
;
_cod_original_cell_volume 3142(1)
_cod_original_sg_symbol_H-M 'P 21/c '
_cod_original_formula_sum 'C28 H34 O9 N5 Co Mn Cl'
_cod_database_code 4322226

loop_
_symmetry_equiv_pos_as_xyz
'   +x,   +y,   +z'
'   -x,1/2+y,1/2-z'
'   -x,   -y,   -z'
'   +x,1/2-y,1/2+z'

loop_
_atom_site_aniso_label
_atom_site_aniso_U_11
_atom_site_aniso_U_22
_atom_site_aniso_U_33
_atom_site_aniso_U_12
_atom_site_aniso_U_13
_atom_site_aniso_U_23
Co1 0.0361(3) 0.0499(3) 0.0432(3) -0.0007(2) 0.0091(2) -0.0073(2)
Mn1 0.0328(3) 0.0498(3) 0.0451(3) 0.0009(2) 0.0056(2) -0.0083(2)
Cl1 0.1002 0.1002 0.1002 0.0001 0.0067 0.0001
O1 0.044(1) 0.052(1) 0.046(1) 0.007(1) 0.003(1) 0.004(1)
O2 0.039(1) 0.043(1) 0.053(1) 0.000(1) 0.011(1) -0.002(1)
O3 0.040(1) 0.053(1) 0.048(1) -0.002(1) 0.006(1) -0.010(1)
O4 0.037(1) 0.076(2) 0.054(2) -0.002(1) 0.006(1) -0.018(1)
O5 0.048(2) 0.085(2) 0.073(2) -0.005(1) 0.015(1) -0.037(2)
O6 0.071(5) 0.37(2) 0.25(2) -0.014(9) 0.013(7) 0.00(1)
O7 0.23(4) 0.56(8) 0.10(1) 0.36(5) 0.10(2) 0.12(3)
O8 0.16(1) 0.116(8) 0.28(2) 0.000(8) 0.00(1) -0.027(10)
O9 0.40(5) 0.10(2) 0.15(2) 0.06(3) -0.08(3) -0.05(2)
O10 0.21(2) 0.23(2) 0.18(1) -0.06(1) -0.09(1) 0.12(2)
O11 0.23(2) 0.107(8) 0.22(2) 0.09(1) 0.04(1) 0.025(10)
O12 0.07(1) 0.12(1) 0.37(4) 0.06(1) 0.08(2) 0.00(2)
O13 0.26(1) 0.153(8) 0.128(7) 0.023(8) 0.078(8) 0.017(6)
N1 0.047(2) 0.079(2) 0.041(2) -0.008(2) 0.010(1) -0.007(2)
N2 0.037(1) 0.062(2) 0.059(2) 0.000(1) 0.008(1) -0.025(2)
N3 0.044(2) 0.064(2) 0.067(2) -0.009(2) 0.017(1) -0.009(2)
N4 0.039(2) 0.079(2) 0.062(2) 0.014(2) 0.002(1) -0.019(2)
N5 0.082(3) 0.087(3) 0.065(2) 0.019(2) 0.003(2) -0.033(2)
C1 0.171(7) 0.069(3) 0.092(4) -0.020(4) -0.064(4) 0.024(3)
C2 0.122(5) 0.050(2) 0.072(3) -0.015(3) -0.047(3) 0.005(2)
C3 0.110(4) 0.067(3) 0.049(2) -0.032(3) -0.019(2) 0.006(2)
C4 0.074(3) 0.057(2) 0.044(2) -0.017(2) -0.010(2) 0.002(2)
C5 0.060(2) 0.044(2) 0.044(2) -0.004(2) -0.014(2) -0.007(2)
C6 0.064(3) 0.050(2) 0.063(2) 0.005(2) -0.016(2) -0.012(2)
C7 0.095(4) 0.057(3) 0.069(3) 0.011(3) -0.032(3) -0.008(2)
C8 0.072(3) 0.083(3) 0.039(2) -0.021(3) 0.007(2) -0.001(2)
C9 0.053(2) 0.115(4) 0.063(3) -0.012(3) 0.026(2) -0.008(3)
C10 0.046(2) 0.089(3) 0.073(3) -0.005(2) 0.021(2) -0.032(3)
C11 0.039(2) 0.057(2) 0.077(3) 0.010(2) -0.004(2) -0.029(2)
C12 0.056(2) 0.053(2) 0.056(2) 0.007(2) -0.007(2) -0.019(2)
C13 0.079(3) 0.053(2) 0.079(3) 0.018(2) -0.023(3) -0.016(2)
C14 0.107(4) 0.054(3) 0.075(3) 0.013(3) -0.019(3) -0.004(2)
C15 0.169(7) 0.080(4) 0.106(5) 0.036(5) -0.002(5) 0.020(4)
C16 0.109(4) 0.052(3) 0.067(3) -0.005(3) -0.006(3) 0.006(2)
C17 0.066(3) 0.051(2) 0.058(2) -0.007(2) 0.001(2) 0.001(2)
C18 0.042(2) 0.044(2) 0.054(2) -0.003(1) -0.002(1) -0.010(2)
C19 0.059(2) 0.061(3) 0.060(2) -0.016(2) 0.012(2) -0.001(2)
C20 0.051(2) 0.087(3) 0.095(4) -0.018(2) 0.036(2) -0.017(3)
C21 0.037(2) 0.119(5) 0.086(3) -0.008(2) 0.017(2) -0.041(3)
C22 0.039(2) 0.108(4) 0.077(3) 0.012(2) 0.005(2) -0.024(3)
C23 0.061(3) 0.064(3) 0.069(3) 0.024(2) -0.018(2) -0.019(2)
C24 0.039(2) 0.040(2) 0.045(2) 0.002(1) 0.001(1) 0.001(1)
C25 0.048(2) 0.062(2) 0.051(2) -0.001(2) -0.002(2) -0.007(2)
C26 0.059(2) 0.069(3) 0.062(3) 0.001(2) 0.009(2) -0.014(2)
C27 0.089(4) 0.189(9) 0.110(5) 0.023(5) 0.031(4) -0.068(6)
C28 0.168(7) 0.072(4) 0.092(4) 0.030(4) -0.008(4) -0.024(3)

loop_
_atom_site_label
_atom_site_fract_x
_atom_site_fract_y
_atom_site_fract_z
_atom_site_U_iso_or_equiv
_atom_site_thermal_displace_type
_atom_site_calc_flag
_atom_site_calc_attached_atom
Co1 0.08230(5) 0.09006(4) 0.05258(2) 0.0428 Uij ? ?
Mn1 -0.13190(5) 0.14707(5) 0.12736(2) 0.0424 Uij ? ?
Cl1 0.4124 0.1231 0.3757 0.1002 Uij ? ?
O1 -0.0657(3) 0.1893(2) 0.05348(10) 0.0475 Uij ? ?
O2 -0.0152(2) 0.0032(2) 0.09756(10) 0.0449 Uij ? ?
O3 0.2054(2) 0.1674(2) 0.11193(10) 0.0469 Uij ? ?
O4 0.0457(3) 0.2127(3) 0.1624(1) 0.0555 Uij ? ?
O5 -0.2156(3) 0.2408(3) 0.1901(1) 0.0682 Uij ? ?
O6 0.2773(10) 0.109(2) 0.3714(6) 0.2292 Uij ? ?
O7 0.294(4) 0.169(5) 0.382(1) 0.2930 Uij ? ?
O8 0.459(1) 0.236(1) 0.3903(7) 0.1855 Uij ? ?
O9 0.470(5) 0.167(3) 0.411(1) 0.2204 Uij ? ?
O10 0.431(2) 0.074(2) 0.4273(7) 0.2103 Uij ? ?
O11 0.457(2) 0.007(1) 0.3686(7) 0.1835 Uij ? ?
O12 0.532(2) 0.081(2) 0.361(1) 0.1824 Uij ? ?
O13 0.414(1) 0.1610(9) 0.3242(4) 0.1759 Uij ? ?
N1 0.1633(3) 0.1698(3) 0.0027(1) 0.0555 Uij ? ?
N2 0.2120(3) -0.0227(3) 0.0454(1) 0.0522 Uij ? ?
N3 -0.2385(3) -0.0027(3) 0.1542(1) 0.0579 Uij ? ?
N4 -0.3205(3) 0.2151(3) 0.0890(1) 0.0602 Uij ? ?
N5 -0.2506(5) 0.3945(4) 0.2376(2) 0.0780 Uij ? ?
C1 -0.2084(9) 0.5555(5) -0.0782(2) 0.1140 Uij ? ?
C2 -0.1697(7) 0.4561(4) -0.0435(2) 0.0837 Uij ? ?
C3 -0.0482(7) 0.4032(5) -0.0455(2) 0.0763 Uij ? ?
C4 -0.0097(5) 0.3106(4) -0.0143(2) 0.0589 Uij ? ?
C5 -0.0972(4) 0.2738(3) 0.0224(1) 0.0502 Uij ? ?
C6 -0.2248(5) 0.3267(4) 0.0230(2) 0.0599 Uij ? ?
C7 -0.2541(6) 0.4161(4) -0.0097(2) 0.0756 Uij ? ?
C8 0.1173(5) 0.2565(5) -0.0212(2) 0.0644 Uij ? ?
C9 0.2975(5) 0.1262(6) -0.0056(2) 0.0761 Uij ? ?
C10 0.2957(4) 0.0013(5) 0.0031(2) 0.0686 Uij ? ?
C11 0.2315(4) -0.1103(4) 0.0727(2) 0.0581 Uij ? ?
C12 0.1487(4) -0.1457(3) 0.1113(2) 0.0552 Uij ? ?
C13 0.1856(5) -0.2447(4) 0.1378(2) 0.0715 Uij ? ?
C14 0.1037(7) -0.2931(4) 0.1731(2) 0.0800 Uij ? ?
C15 0.1467(9) -0.4010(6) 0.2002(3) 0.1187 Uij ? ?
C16 -0.0142(6) -0.2427(4) 0.1794(2) 0.0767 Uij ? ?
C17 -0.0554(5) -0.1426(4) 0.1550(2) 0.0582 Uij ? ?
C18 0.0256(4) -0.0899(3) 0.1203(1) 0.0467 Uij ? ?
C19 -0.1906(4) -0.0997(4) 0.1651(2) 0.0596 Uij ? ?
C20 -0.3789(5) 0.0144(5) 0.1676(2) 0.0760 Uij ? ?
C21 -0.4649(4) 0.0666(6) 0.1242(2) 0.0799 Uij ? ?
C22 -0.4439(4) 0.1922(5) 0.1136(2) 0.0744 Uij ? ?
C23 -0.3283(5) 0.2894(4) 0.0544(2) 0.0658 Uij ? ?
C24 0.1651(3) 0.2117(3) 0.1504(1) 0.0415 Uij ? ?
C25 0.2663(4) 0.2699(4) 0.1857(2) 0.0540 Uij ? ?
C26 -0.1799(5) 0.3312(4) 0.2095(2) 0.0632 Uij ? ?
C27 -0.3837(8) 0.3616(9) 0.2482(3) 0.1279 Uij ? ?
C28 -0.2029(9) 0.4996(6) 0.2594(3) 0.1113 Uij ? ?
H1 -0.2285 0.6226 -0.0592 0.1262 Uij ? ?
H2 -0.2908 0.5375 -0.0986 0.0745 Uij ? ?
H3 -0.1418 0.5723 -0.0997 0.1262 Uij ? ?
H4 0.0127 0.4299 -0.0703 0.0979 Uij ? ?
H5 -0.3470 0.4539 -0.0085 0.0912 Uij ? ?
H6 0.1728 0.2892 -0.0475 0.0745 Uij ? ?
H7 0.3200 0.1409 -0.0403 0.0879 Uij ? ?
H8 0.3648 0.1601 0.0156 0.0750 Uij ? ?
H9 0.3845 -0.0271 0.0090 0.0830 Uij ? ?
H10 0.2580 -0.0370 -0.0273 0.0745 Uij ? ?
H11 0.3101 -0.1582 0.0675 0.0658 Uij ? ?
H12 0.2711 -0.2823 0.1312 0.0816 Uij ? ?
H13 0.1607 -0.4646 0.1761 0.1285 Uij ? ?
H14 0.2348 -0.3933 0.2181 0.0830 Uij ? ?
H15 0.0867 -0.4279 0.2225 0.1285 Uij ? ?
H16 -0.0728 -0.2777 0.2039 0.0899 Uij ? ?
H17 -0.2474 -0.1543 0.1810 0.0702 Uij ? ?
H18 -0.4165 -0.0566 0.1785 0.0886 Uij ? ?
H19 -0.3799 0.0664 0.1960 0.0886 Uij ? ?
H20 -0.4460 0.0232 0.0944 0.0843 Uij ? ?
H21 -0.5586 0.0514 0.1294 0.0843 Uij ? ?
H22 -0.5195 0.2247 0.0939 0.0816 Uij ? ?
H23 -0.4398 0.2348 0.1454 0.0894 Uij ? ?
H24 -0.4145 0.3277 0.0491 0.0750 Uij ? ?
H25 0.3539 0.2680 0.1745 0.0589 Uij ? ?
H26 0.2694 0.2351 0.2186 0.0589 Uij ? ?
H27 0.2428 0.3495 0.1907 0.0912 Uij ? ?
H28 -0.0917 0.3626 0.2023 0.0589 Uij ? ?
H29 -0.4376 0.3554 0.2189 0.1418 Uij ? ?
H30 -0.3793 0.2876 0.2649 0.1418 Uij ? ?
H31 -0.4207 0.4142 0.2708 0.1418 Uij ? ?
H32 -0.1829 0.5540 0.2337 0.1242 Uij ? ?
H33 -0.2650 0.5355 0.2800 0.1242 Uij ? ?
H34 -0.1202 0.4891 0.2799 0.1242 Uij ? ?

loop_
_atom_type_symbol
_atom_type_oxidation_number
_atom_type_number_in_cell
_atom_type_scat_dispersion_real
_atom_type_scat_dispersion_imag
_atom_type_scat_source
C 0 112 0.003 0.002 'International Tables'
H 0 136 0.000 0.000 'International Tables'
O 0 36 0.011 0.006 'International Tables'
N 0 20 0.006 0.003 'International Tables'
Co 0 4 0.349 0.972 'International Tables'
Mn 0 4 0.337 0.728 'International Tables'
Cl 0 4 0.148 0.159 'International Tables'

loop_
_geom_angle_atom_site_label_1
_geom_angle_atom_site_label_2
_geom_angle_atom_site_label_3
_geom_angle
_geom_angle_site_symmetry_1
_geom_angle_site_symmetry_2
_geom_angle_site_symmetry_3
_geom_angle_publ_flag
O1 Co1 O2 83.3(1) ? ? ? yes
O1 Co1 O3 98.3(1) ? ? ? yes
O1 Co1 N1 94.7(1) ? ? ? yes
O1 Co1 N2 171.2(1) ? ? ? yes
O2 Co1 O3 92.9(1) ? ? ? yes
O2 Co1 N1 173.3(1) ? ? ? yes
O2 Co1 N2 94.5(1) ? ? ? yes
O3 Co1 N1 93.7(1) ? ? ? yes
O3 Co1 N2 90.3(1) ? ? ? yes
N1 Co1 N2 86.6(2) ? ? ? yes
O1 Mn1 O2 69.4(1) ? ? ? yes
O1 Mn1 O4 91.3(1) ? ? ? yes
O1 Mn1 O5 136.7(1) ? ? ? yes
O1 Mn1 N3 131.3(1) ? ? ? yes
O1 Mn1 N4 78.6(1) ? ? ? yes
O2 Mn1 O4 89.3(1) ? ? ? yes
O2 Mn1 O5 151.6(1) ? ? ? yes
O2 Mn1 N3 78.1(1) ? ? ? yes
O2 Mn1 N4 123.5(1) ? ? ? yes
O4 Mn1 O5 80.3(1) ? ? ? yes
O4 Mn1 N3 124.1(1) ? ? ? yes
O4 Mn1 N4 137.7(1) ? ? ? yes
O5 Mn1 N3 86.0(1) ? ? ? yes
O5 Mn1 N4 79.7(1) ? ? ? yes
N3 Mn1 N4 91.1(2) ? ? ? yes
O6 Cl1 O7 33(3) ? ? ? yes
O6 Cl1 O8 116.0(9) ? ? ? yes
O6 Cl1 O9 123(2) ? ? ? yes
O6 Cl1 O10 95(1) ? ? ? yes
O6 Cl1 O11 100(1) ? ? ? yes
O6 Cl1 O12 143(1) ? ? ? yes
O6 Cl1 O13 91.9(9) ? ? ? yes
O7 Cl1 O8 82(3) ? ? ? yes
O7 Cl1 O9 96(3) ? ? ? yes
O7 Cl1 O10 94(1) ? ? ? yes
O7 Cl1 O11 132(3) ? ? ? yes
O7 Cl1 O12 170(1) ? ? ? yes
O7 Cl1 O13 94(1) ? ? ? yes
O8 Cl1 O9 42(1) ? ? ? yes
O8 Cl1 O10 94(1) ? ? ? yes
O8 Cl1 O11 142(1) ? ? ? yes
O8 Cl1 O12 97(1) ? ? ? yes
O8 Cl1 O13 87.4(8) ? ? ? yes
O9 Cl1 O10 53(1) ? ? ? yes
O9 Cl1 O11 111(1) ? ? ? yes
O9 Cl1 O12 90(2) ? ? ? yes
O9 Cl1 O13 126(2) ? ? ? yes
O10 Cl1 O11 75(1) ? ? ? yes
O10 Cl1 O12 94(1) ? ? ? yes
O10 Cl1 O13 170(1) ? ? ? yes
O11 Cl1 O12 49.3(9) ? ? ? yes
O11 Cl1 O13 98.0(8) ? ? ? yes
O12 Cl1 O13 76(1) ? ? ? yes
Co1 O1 Mn1 99.2(1) ? ? ? yes
Co1 O1 C5 127.6(3) ? ? ? yes
Mn1 O1 C5 131.9(2) ? ? ? yes
Co1 O2 Mn1 97.3(1) ? ? ? yes
Co1 O2 C18 125.9(2) ? ? ? yes
Mn1 O2 C18 128.4(2) ? ? ? yes
Co1 O3 C24 126.0(2) ? ? ? yes
Mn1 O4 C24 132.3(2) ? ? ? yes
Mn1 O5 C26 129.5(3) ? ? ? yes
Cl1 O6 O7 70(2) ? ? ? yes
Cl1 O7 O6 75(2) ? ? ? yes
Cl1 O8 O9 54(1) ? ? ? yes
Cl1 O9 O8 82(2) ? ? ? yes
Cl1 O9 O10 76(2) ? ? ? yes
O8 O9 O10 152(4) ? ? ? yes
Cl1 O10 O9 50(1) ? ? ? yes
Cl1 O11 O12 62.7(10) ? ? ? yes
Cl1 O12 O11 68(1) ? ? ? yes
Co1 N1 C8 127.0(3) ? ? ? yes
Co1 N1 C9 112.4(3) ? ? ? yes
C8 N1 C9 120.5(4) ? ? ? yes
Co1 N2 C10 112.2(3) ? ? ? yes
Co1 N2 C11 126.3(3) ? ? ? yes
C10 N2 C11 121.5(4) ? ? ? yes
Mn1 N3 C19 127.5(3) ? ? ? yes
Mn1 N3 C20 117.4(3) ? ? ? yes
C19 N3 C20 114.6(4) ? ? ? yes
Mn1 N4 C22 116.2(3) ? ? ? yes
Mn1 N4 C23 126.0(3) ? ? ? yes
C22 N4 C23 116.2(4) ? ? ? yes
C26 N5 C27 120.8(5) ? ? ? yes
C26 N5 C28 123.1(6) ? ? ? yes
C27 N5 C28 116.1(5) ? ? ? yes
C2 C1 H1 110.6815 ? ? ? no
C2 C1 H2 110.2675 ? ? ? no
C2 C1 H3 112.0104 ? ? ? no
H1 C1 H2 105.7438 ? ? ? no
H1 C1 H3 109.6799 ? ? ? no
H2 C1 H3 108.2388 ? ? ? no
C1 C2 C3 120.8(7) ? ? ? yes
C1 C2 C7 121.6(7) ? ? ? yes
C3 C2 C7 117.6(5) ? ? ? yes
C2 C3 C4 122.2(5) ? ? ? yes
C2 C3 H4 118.5010 ? ? ? no
C4 C3 H4 119.2718 ? ? ? no
C3 C4 C5 119.1(5) ? ? ? yes
C3 C4 C8 118.0(5) ? ? ? yes
C5 C4 C8 122.9(4) ? ? ? yes
O1 C5 C4 122.0(4) ? ? ? yes
O1 C5 C6 119.9(4) ? ? ? yes
C4 C5 C6 118.0(4) ? ? ? yes
C5 C6 C7 118.4(5) ? ? ? yes
C5 C6 C23 123.6(4) ? ? ? yes
C7 C6 C23 117.9(5) ? ? ? yes
C2 C7 C6 124.5(5) ? ? ? yes
C2 C7 H5 118.3111 ? ? ? no
C6 C7 H5 117.2279 ? ? ? no
N1 C8 C4 125.4(4) ? ? ? yes
N1 C8 H6 117.3750 ? ? ? no
C4 C8 H6 117.2473 ? ? ? no
N1 C9 C10 107.4(4) ? ? ? yes
N1 C9 H7 110.5112 ? ? ? no
N1 C9 H8 112.9446 ? ? ? no
C10 C9 H7 109.1024 ? ? ? no
C10 C9 H8 109.7566 ? ? ? no
H7 C9 H8 107.1076 ? ? ? no
N2 C10 C9 108.8(3) ? ? ? yes
N2 C10 H9 112.2644 ? ? ? no
N2 C10 H10 110.0511 ? ? ? no
C9 C10 H9 110.4087 ? ? ? no
C9 C10 H10 109.0108 ? ? ? no
H9 C10 H10 106.2936 ? ? ? no
N2 C11 C12 125.3(4) ? ? ? yes
N2 C11 H11 118.2145 ? ? ? no
C12 C11 H11 116.4654 ? ? ? no
C11 C12 C13 117.5(4) ? ? ? yes
C11 C12 C18 122.6(4) ? ? ? yes
C13 C12 C18 119.6(4) ? ? ? yes
C12 C13 C14 121.9(5) ? ? ? yes
C12 C13 H12 118.7936 ? ? ? no
C14 C13 H12 119.3412 ? ? ? no
C13 C14 C15 119.9(6) ? ? ? yes
C13 C14 C16 117.7(5) ? ? ? yes
C15 C14 C16 122.3(7) ? ? ? yes
C14 C15 H13 111.0440 ? ? ? no
C14 C15 H14 112.2276 ? ? ? no
C14 C15 H15 114.6233 ? ? ? no
H13 C15 H14 102.9419 ? ? ? no
H13 C15 H15 106.6635 ? ? ? no
H14 C15 H15 108.5580 ? ? ? no
C14 C16 C17 123.1(5) ? ? ? yes
C14 C16 H16 117.7277 ? ? ? no
C17 C16 H16 119.0791 ? ? ? no
C16 C17 C18 120.7(5) ? ? ? yes
C16 C17 C19 116.3(4) ? ? ? yes
C18 C17 C19 122.8(4) ? ? ? yes
O2 C18 C12 123.4(4) ? ? ? yes
O2 C18 C17 119.7(3) ? ? ? yes
C12 C18 C17 116.8(4) ? ? ? yes
N3 C19 C17 126.9(4) ? ? ? yes
N3 C19 H17 117.9440 ? ? ? no
C17 C19 H17 115.1652 ? ? ? no
N3 C20 C21 111.3(4) ? ? ? yes
N3 C20 H18 110.5630 ? ? ? no
N3 C20 H19 109.3900 ? ? ? no
C21 C20 H18 111.1730 ? ? ? no
C21 C20 H19 108.0627 ? ? ? no
H18 C20 H19 106.1901 ? ? ? no
C20 C21 C22 116.9(4) ? ? ? yes
C20 C21 H20 106.6623 ? ? ? no
C20 C21 H21 108.5955 ? ? ? no
C22 C21 H20 108.2786 ? ? ? no
C22 C21 H21 110.4796 ? ? ? no
H20 C21 H21 105.2343 ? ? ? no
N4 C22 C21 113.2(4) ? ? ? yes
N4 C22 H22 109.6845 ? ? ? no
N4 C22 H23 108.0267 ? ? ? no
C21 C22 H22 111.6628 ? ? ? no
C21 C22 H23 109.0684 ? ? ? no
H22 C22 H23 104.7844 ? ? ? no
N4 C23 C6 128.4(4) ? ? ? yes
N4 C23 H24 115.6457 ? ? ? no
C6 C23 H24 115.9614 ? ? ? no
O3 C24 O4 125.5(3) ? ? ? yes
O3 C24 C25 117.9(3) ? ? ? yes
O4 C24 C25 116.6(3) ? ? ? yes
C24 C25 H25 112.8588 ? ? ? no
C24 C25 H26 111.1527 ? ? ? no
C24 C25 H27 111.1760 ? ? ? no
H25 C25 H26 107.8295 ? ? ? no
H25 C25 H27 107.6927 ? ? ? no
H26 C25 H27 105.7969 ? ? ? no
O5 C26 N5 125.8(5) ? ? ? yes
O5 C26 H28 118.6364 ? ? ? no
N5 C26 H28 115.4967 ? ? ? no
N5 C27 H29 110.4098 ? ? ? no
N5 C27 H30 108.4091 ? ? ? no
N5 C27 H31 110.9322 ? ? ? no
H29 C27 H30 109.1129 ? ? ? no
H29 C27 H31 110.9888 ? ? ? no
H30 C27 H31 106.8729 ? ? ? no
N5 C28 H32 110.6783 ? ? ? no
N5 C28 H33 113.6174 ? ? ? no
N5 C28 H34 111.8116 ? ? ? no
H32 C28 H33 107.1713 ? ? ? no
H32 C28 H34 106.0298 ? ? ? no
H33 C28 H34 107.1228 ? ? ? no

loop_
_geom_bond_atom_site_label_1
_geom_bond_atom_site_label_2
_geom_bond_distance
_geom_bond_site_symmetry_1
_geom_bond_site_symmetry_2
_geom_bond_publ_flag
Co1 Co1 3.808(1) ? ? yes
Co1 Mn1 3.1081(8) ? ? yes
Co1 O1 1.886(3) ? ? yes
Co1 O1 4.331(3) ? ? yes
Co1 O2 1.899(3) ? ? yes
Co1 O2 4.183(3) ? ? yes
Co1 O3 2.148(3) ? ? yes
Co1 O4 3.319(3) ? ? yes
Co1 N1 1.863(4) ? ? yes
Co1 N1 4.127(4) ? ? yes
Co1 N2 1.873(3) ? ? yes
Co1 N2 3.897(3) ? ? yes
Co1 N3 4.488(3) ? ? yes
Co1 N4 4.465(3) ? ? yes
Co1 C1 4.381(7) ? ? yes
Co1 C4 3.243(5) ? ? yes
Co1 C5 2.886(4) ? ? yes
Co1 C6 4.180(5) ? ? yes
Co1 C8 2.817(5) ? ? yes
Co1 C9 2.778(4) ? ? yes
Co1 C10 2.793(4) ? ? yes
Co1 C10 4.121(5) ? ? yes
Co1 C11 2.816(5) ? ? yes
Co1 C11 4.452(4) ? ? yes
Co1 C12 3.226(5) ? ? yes
Co1 C17 4.169(5) ? ? yes
Co1 C18 2.864(4) ? ? yes
Co1 C24 3.051(4) ? ? yes
Co1 C25 4.439(4) ? ? yes
Co1 H1 3.6707 ? ? no
Co1 H3 4.1818 ? ? no
Co1 H6 3.7139 ? ? no
Co1 H7 3.6108 ? ? no
Co1 H8 3.1721 ? ? no
Co1 H9 3.5931 ? ? no
Co1 H10 3.2274 ? ? no
Co1 H10 3.4896 ? ? no
Co1 H11 3.7033 ? ? no
Co1 H21 4.0514 ? ? no
Co1 H22 4.3665 ? ? no
Mn1 O1 2.188(3) ? ? yes
Mn1 O2 2.230(3) ? ? yes
Mn1 O3 3.443(3) ? ? yes
Mn1 O4 2.102(3) ? ? yes
Mn1 O5 2.220(3) ? ? yes
Mn1 N3 2.200(4) ? ? yes
Mn1 N4 2.237(4) ? ? yes
Mn1 N5 4.363(4) ? ? yes
Mn1 C4 4.498(4) ? ? yes
Mn1 C5 3.221(4) ? ? yes
Mn1 C6 3.576(5) ? ? yes
Mn1 C10 4.147(5) ? ? yes
Mn1 C12 4.475(4) ? ? yes
Mn1 C17 3.545(5) ? ? yes
Mn1 C18 3.205(4) ? ? yes
Mn1 C19 3.132(5) ? ? yes
Mn1 C20 3.174(4) ? ? yes
Mn1 C21 3.465(4) ? ? yes
Mn1 C22 3.170(4) ? ? yes
Mn1 C23 3.157(5) ? ? yes
Mn1 C24 3.095(4) ? ? yes
Mn1 C25 4.430(4) ? ? yes
Mn1 C26 3.143(5) ? ? yes
Mn1 H3 4.3769 ? ? no
Mn1 H7 4.4487 ? ? no
Mn1 H9 4.5302 ? ? no
Mn1 H10 3.1630 ? ? no
Mn1 H14 4.3634 ? ? no
Mn1 H15 4.1176 ? ? no
Mn1 H17 4.0126 ? ? no
Mn1 H18 4.0303 ? ? no
Mn1 H19 3.3287 ? ? no
Mn1 H20 3.5264 ? ? no
Mn1 H21 4.4265 ? ? no
Mn1 H22 4.0332 ? ? no
Mn1 H23 3.3205 ? ? no
Mn1 H24 4.0138 ? ? no
Mn1 H28 3.2353 ? ? no
Mn1 H34 3.8933 ? ? no
Cl1 O6 1.362(10) ? ? yes
Cl1 O7 1.33(2) ? ? yes
Cl1 O8 1.45(1) ? ? yes
Cl1 O9 1.19(3) ? ? yes
Cl1 O10 1.50(1) ? ? yes
Cl1 O11 1.44(1) ? ? yes
Cl1 O12 1.38(2) ? ? yes
Cl1 O13 1.450(10) ? ? yes
Cl1 N5 4.286(5) ? ? yes
Cl1 C1 4.442(7) ? ? yes
Cl1 C7 4.412(5) ? ? yes
Cl1 C8 4.415(4) ? ? yes
Cl1 C9 4.538(6) ? ? yes
Cl1 C13 4.356(5) ? ? yes
Cl1 C16 4.450(6) ? ? yes
Cl1 C17 4.542(4) ? ? yes
Cl1 C19 4.044(5) ? ? yes
Cl1 C23 4.440(5) ? ? yes
Cl1 C27 4.51(1) ? ? yes
Cl1 C28 4.314(7) ? ? yes
Cl1 H2 3.5490 ? ? no
Cl1 H4 4.3966 ? ? no
Cl1 H5 4.1684 ? ? no
Cl1 H5 3.9077 ? ? no
Cl1 H6 3.4266 ? ? no
Cl1 H7 3.7229 ? ? no
Cl1 H11 4.0069 ? ? no
Cl1 H12 3.3785 ? ? no
Cl1 H14 4.4803 ? ? no
Cl1 H16 4.0643 ? ? no
Cl1 H17 3.3919 ? ? no
Cl1 H18 4.0234 ? ? no
Cl1 H24 4.0042 ? ? no
Cl1 H26 4.5498 ? ? no
Cl1 H29 4.0508 ? ? no
Cl1 H30 4.2104 ? ? no
Cl1 H32 3.6932 ? ? no
Cl1 H33 4.4539 ? ? no
O1 O2 2.514(4) ? ? yes
O1 O3 3.056(4) ? ? yes
O1 O4 3.069(4) ? ? yes
O1 O5 4.097(4) ? ? yes
O1 N1 2.758(4) ? ? yes
O1 N2 3.748(4) ? ? yes
O1 N2 3.530(4) ? ? yes
O1 N3 3.998(5) ? ? yes
O1 N4 2.802(4) ? ? yes
O1 C1 4.086(8) ? ? yes
O1 C2 4.154(6) ? ? yes
O1 C3 3.664(6) ? ? yes
O1 C4 2.404(5) ? ? yes
O1 C5 1.318(5) ? ? yes
O1 C6 2.373(5) ? ? yes
O1 C7 3.615(6) ? ? yes
O1 C8 2.915(5) ? ? yes
O1 C9 4.135(5) ? ? yes
O1 C9 4.505(7) ? ? yes
O1 C10 4.523(5) ? ? yes
O1 C10 3.483(6) ? ? yes
O1 C11 3.783(5) ? ? yes
O1 C12 4.470(5) ? ? yes
O1 C18 3.811(5) ? ? yes
O1 C22 4.219(5) ? ? yes
O1 C23 2.884(5) ? ? yes
O1 C24 3.373(4) ? ? yes
O1 H1 3.6773 ? ? no
O1 H3 3.6491 ? ? no
O1 H4 4.4641 ? ? no
O1 H4 4.5114 ? ? no
O1 H5 4.4382 ? ? no
O1 H6 3.9106 ? ? no
O1 H8 4.5144 ? ? no
O1 H9 3.9892 ? ? no
O1 H10 2.6849 ? ? no
O1 H11 3.9490 ? ? no
O1 H20 4.4820 ? ? no
O1 H24 3.8493 ? ? no
O1 H28 4.5011 ? ? no
O2 O3 2.937(4) ? ? yes
O2 O4 3.045(4) ? ? yes
O2 O5 4.314(4) ? ? yes
O2 N1 3.756(4) ? ? yes
O2 N1 3.605(4) ? ? yes
O2 N2 2.770(4) ? ? yes
O2 N2 4.198(4) ? ? yes
O2 N3 2.790(4) ? ? yes
O2 N4 3.935(4) ? ? yes
O2 C4 4.317(6) ? ? yes
O2 C5 3.815(5) ? ? yes
O2 C8 3.770(6) ? ? yes
O2 C9 3.931(6) ? ? yes
O2 C10 4.146(5) ? ? yes
O2 C10 3.766(6) ? ? yes
O2 C11 2.925(4) ? ? yes
O2 C12 2.408(5) ? ? yes
O2 C13 3.655(6) ? ? yes
O2 C14 4.153(6) ? ? yes
O2 C16 3.622(6) ? ? yes
O2 C17 2.352(5) ? ? yes
O2 C18 1.302(5) ? ? yes
O2 C19 2.873(5) ? ? yes
O2 C20 4.215(5) ? ? yes
O2 C24 3.301(4) ? ? yes
O2 C28 4.286(8) ? ? yes
O2 H6 3.9678 ? ? no
O2 H7 3.7300 ? ? no
O2 H9 4.5318 ? ? no
O2 H10 4.4921 ? ? no
O2 H10 3.0022 ? ? no
O2 H11 3.9018 ? ? no
O2 H12 4.4603 ? ? no
O2 H16 4.4173 ? ? no
O2 H17 3.8127 ? ? no
O2 H20 4.3211 ? ? no
O2 H33 4.1934 ? ? no
O2 H34 3.4757 ? ? no
O3 O4 2.229(4) ? ? yes
O3 N1 2.933(4) ? ? yes
O3 N2 2.858(4) ? ? yes
O3 C1 3.371(7) ? ? yes
O3 C4 4.236(5) ? ? yes
O3 C5 3.942(5) ? ? yes
O3 C8 3.768(5) ? ? yes
O3 C9 3.378(5) ? ? yes
O3 C10 3.671(5) ? ? yes
O3 C11 3.434(5) ? ? yes
O3 C12 3.710(6) ? ? yes
O3 C18 3.526(5) ? ? yes
O3 C21 3.506(6) ? ? yes
O3 C22 3.527(5) ? ? yes
O3 C24 1.246(4) ? ? yes
O3 C25 2.360(5) ? ? yes
O3 C28 3.972(7) ? ? yes
O3 H1 2.8550 ? ? no
O3 H2 3.5855 ? ? no
O3 H3 3.1276 ? ? no
O3 H6 4.4984 ? ? no
O3 H7 4.3266 ? ? no
O3 H8 3.1306 ? ? no
O3 H9 4.0872 ? ? no
O3 H10 4.4968 ? ? no
O3 H11 4.1521 ? ? no
O3 H20 3.9388 ? ? no
O3 H21 2.7415 ? ? no
O3 H22 2.9111 ? ? no
O3 H23 3.6955 ? ? no
O3 H25 2.4666 ? ? no
O3 H26 2.9977 ? ? no
O3 H27 3.0072 ? ? no
O3 H32 4.3691 ? ? no
O3 H33 3.3033 ? ? no
O3 H34 3.7209 ? ? no
O4 O5 2.790(4) ? ? yes
O4 N1 4.547(4) ? ? yes
O4 N3 3.801(4) ? ? yes
O4 N4 4.047(4) ? ? yes
O4 N5 4.270(5) ? ? yes
O4 C1 3.954(8) ? ? yes
O4 C5 3.991(5) ? ? yes
O4 C15 4.475(9) ? ? yes
O4 C16 4.307(6) ? ? yes
O4 C17 4.284(6) ? ? yes
O4 C18 3.721(5) ? ? yes
O4 C19 4.362(6) ? ? yes
O4 C24 1.261(4) ? ? yes
O4 C25 2.356(5) ? ? yes
O4 C26 3.004(5) ? ? yes
O4 C28 3.559(8) ? ? yes
O4 H1 3.9276 ? ? no
O4 H2 4.2551 ? ? no
O4 H3 3.2122 ? ? no
O4 H13 3.9617 ? ? no
O4 H15 3.8156 ? ? no
O4 H15 4.5171 ? ? no
O4 H16 3.5807 ? ? no
O4 H21 4.5355 ? ? no
O4 H25 3.1534 ? ? no
O4 H26 2.6313 ? ? no
O4 H27 2.6175 ? ? no
O4 H28 2.5150 ? ? no
O4 H32 3.5503 ? ? no
O4 H33 3.3278 ? ? no
O4 H34 3.1076 ? ? no
O5 O11 4.19(2) ? ? yes
O5 N3 3.014(5) ? ? yes
O5 N4 2.857(5) ? ? yes
O5 N5 2.247(5) ? ? yes
O5 C14 3.785(7) ? ? yes
O5 C15 3.408(9) ? ? yes
O5 C16 4.063(6) ? ? yes
O5 C19 4.056(7) ? ? yes
O5 C20 3.154(6) ? ? yes
O5 C21 3.598(6) ? ? yes
O5 C22 3.024(6) ? ? yes
O5 C23 3.780(6) ? ? yes
O5 C24 4.046(5) ? ? yes
O5 C26 1.222(6) ? ? yes
O5 C27 2.762(7) ? ? yes
O5 C28 3.554(7) ? ? yes
O5 H13 4.3259 ? ? no
O5 H14 2.9378 ? ? no
O5 H15 3.2663 ? ? no
O5 H16 3.9231 ? ? no
O5 H18 4.0267 ? ? no
O5 H19 2.6365 ? ? no
O5 H20 4.1992 ? ? no
O5 H21 4.3188 ? ? no
O5 H22 3.8621 ? ? no
O5 H23 2.4774 ? ? no
O5 H24 4.2773 ? ? no
O5 H25 4.3209 ? ? no
O5 H28 1.9053 ? ? no
O5 H29 2.7542 ? ? no
O5 H30 2.7327 ? ? no
O5 H31 3.6925 ? ? no
O5 H32 3.8572 ? ? no
O5 H33 4.2585 ? ? no
O5 H34 3.8549 ? ? no
O5 H34 4.5067 ? ? no
O6 O7 0.78(7) ? ? yes
O6 O8 2.38(2) ? ? yes
O6 O9 2.25(4) ? ? yes
O6 O10 2.12(2) ? ? yes
O6 O11 2.16(2) ? ? yes
O6 O12 2.61(2) ? ? yes
O6 O13 2.02(2) ? ? yes
O6 N5 3.85(2) ? ? yes
O6 C3 4.08(1) ? ? yes
O6 C4 4.45(1) ? ? yes
O6 C6 4.41(2) ? ? yes
O6 C7 4.36(2) ? ? yes
O6 C8 3.74(2) ? ? yes
O6 C9 4.53(2) ? ? yes
O6 C14 4.09(1) ? ? yes
O6 C15 4.55(1) ? ? yes
O6 C16 3.37(2) ? ? yes
O6 C17 3.71(2) ? ? yes
O6 C19 3.64(2) ? ? yes
O6 C23 4.25(2) ? ? yes
O6 C26 3.99(2) ? ? yes
O6 C27 4.50(2) ? ? yes
O6 C28 3.76(2) ? ? yes
O6 H4 3.2020 ? ? no
O6 H5 4.1187 ? ? no
O6 H6 2.7529 ? ? no
O6 H7 3.7780 ? ? no
O6 H15 4.3129 ? ? no
O6 H16 3.0817 ? ? no
O6 H17 3.1178 ? ? no
O6 H18 4.4005 ? ? no
O6 H24 4.1065 ? ? no
O6 H26 4.3516 ? ? no
O6 H28 3.8945 ? ? no
O6 H29 4.2132 ? ? no
O6 H32 2.9799 ? ? no
O6 H33 4.1423 ? ? no
O6 H34 4.4755 ? ? no
O7 O8 1.83(6) ? ? yes
O7 O9 1.88(6) ? ? yes
O7 O10 2.08(3) ? ? yes
O7 O11 2.54(3) ? ? yes
O7 O12 2.70(3) ? ? yes
O7 O13 2.04(2) ? ? yes
O7 N1 4.03(3) ? ? yes
O7 N3 4.00(5) ? ? yes
O7 N5 4.55(6) ? ? yes
O7 C3 4.13(4) ? ? yes
O7 C4 4.26(2) ? ? yes
O7 C8 3.35(2) ? ? yes
O7 C9 3.85(5) ? ? yes
O7 C14 4.18(4) ? ? yes
O7 C16 3.33(3) ? ? yes
O7 C17 3.36(2) ? ? yes
O7 C18 4.27(2) ? ? yes
O7 C19 3.14(4) ? ? yes
O7 C20 4.37(6) ? ? yes
O7 C28 4.33(5) ? ? yes
O7 H4 3.3716 ? ? no
O7 H5 4.2217 ? ? no
O7 H6 2.3574 ? ? no
O7 H7 3.0441 ? ? no
O7 H8 4.1159 ? ? no
O7 H12 4.4404 ? ? no
O7 H16 3.1572 ? ? no
O7 H17 2.7015 ? ? no
O7 H18 3.8469 ? ? no
O7 H20 4.4533 ? ? no
O7 H24 4.5267 ? ? no
O7 H26 4.4508 ? ? no
O7 H32 3.5021 ? ? no
O8 O9 0.99(3) ? ? yes
O8 O10 2.16(2) ? ? yes
O8 O11 2.74(2) ? ? yes
O8 O12 2.13(2) ? ? yes
O8 O13 2.00(2) ? ? yes
O8 N1 4.50(2) ? ? yes
O8 N3 3.92(2) ? ? yes
O8 C7 4.20(2) ? ? yes
O8 C8 4.30(2) ? ? yes
O8 C9 3.69(2) ? ? yes
O8 C11 3.67(1) ? ? yes
O8 C12 4.17(1) ? ? yes
O8 C13 3.70(1) ? ? yes
O8 C17 4.39(1) ? ? yes
O8 C19 3.55(2) ? ? yes
O8 C20 3.68(2) ? ? yes
O8 C21 3.89(1) ? ? yes
O8 C27 4.47(2) ? ? yes
O8 H2 4.0654 ? ? no
O8 H5 3.9201 ? ? no
O8 H6 3.4278 ? ? no
O8 H7 2.7999 ? ? no
O8 H8 3.7532 ? ? no
O8 H9 4.1099 ? ? no
O8 H11 2.7975 ? ? no
O8 H12 2.8132 ? ? no
O8 H16 4.4822 ? ? no
O8 H17 3.0451 ? ? no
O8 H18 3.0640 ? ? no
O8 H20 3.3945 ? ? no
O8 H21 3.8746 ? ? no
O8 H24 4.4246 ? ? no
O8 H30 3.8778 ? ? no
O8 H31 4.0770 ? ? no
O9 O10 1.24(4) ? ? yes
O9 O11 2.19(3) ? ? yes
O9 O12 1.83(4) ? ? yes
O9 O13 2.36(3) ? ? yes
O9 N1 4.49(4) ? ? yes
O9 C1 4.14(4) ? ? yes
O9 C2 4.00(4) ? ? yes
O9 C6 4.14(3) ? ? yes
O9 C7 3.51(4) ? ? yes
O9 C8 4.18(5) ? ? yes
O9 C9 3.79(3) ? ? yes
O9 C11 3.98(5) ? ? yes
O9 C12 4.49(5) ? ? yes
O9 C13 3.92(5) ? ? yes
O9 C19 4.33(3) ? ? yes
O9 C23 4.25(3) ? ? yes
O9 H2 3.4082 ? ? no
O9 H5 3.8721 ? ? no
O9 H5 3.0772 ? ? no
O9 H6 3.2907 ? ? no
O9 H7 3.0509 ? ? no
O9 H8 3.6710 ? ? no
O9 H9 4.3779 ? ? no
O9 H11 3.0378 ? ? no
O9 H12 2.9638 ? ? no
O9 H17 3.8399 ? ? no
O9 H18 4.0489 ? ? no
O9 H20 4.1855 ? ? no
O9 H24 4.1572 ? ? no
O9 H24 3.8040 ? ? no
O9 H30 4.5229 ? ? no
O10 O10 4.41(2) ? ? yes
O10 O11 1.79(3) ? ? yes
O10 O12 2.12(3) ? ? yes
O10 O13 2.94(2) ? ? yes
O10 N4 4.37(2) ? ? yes
O10 C1 3.93(2) ? ? yes
O10 C2 4.43(2) ? ? yes
O10 C2 4.04(2) ? ? yes
O10 C6 3.85(2) ? ? yes
O10 C6 4.32(2) ? ? yes
O10 C7 3.46(2) ? ? yes
O10 C7 3.48(2) ? ? yes
O10 C8 4.04(3) ? ? yes
O10 C9 4.20(3) ? ? yes
O10 C23 3.54(2) ? ? yes
O10 C23 4.35(2) ? ? yes
O10 H1 4.2348 ? ? no
O10 H1 4.1157 ? ? no
O10 H2 3.1985 ? ? no
O10 H4 4.1997 ? ? no
O10 H5 2.7747 ? ? no
O10 H5 2.7405 ? ? no
O10 H6 3.1556 ? ? no
O10 H7 3.6411 ? ? no
O10 H8 3.9925 ? ? no
O10 H11 4.0648 ? ? no
O10 H12 3.8515 ? ? no
O10 H22 4.2356 ? ? no
O10 H23 4.4309 ? ? no
O10 H24 2.9633 ? ? no
O10 H24 3.7039 ? ? no
O11 O12 1.18(2) ? ? yes
O11 O13 2.18(2) ? ? yes
O11 N4 3.88(2) ? ? yes
O11 N5 3.65(2) ? ? yes
O11 C1 3.64(2) ? ? yes
O11 C2 4.31(2) ? ? yes
O11 C6 4.39(2) ? ? yes
O11 C7 4.54(2) ? ? yes
O11 C7 4.31(2) ? ? yes
O11 C22 3.72(2) ? ? yes
O11 C23 3.58(2) ? ? yes
O11 C25 4.26(1) ? ? yes
O11 C26 3.94(2) ? ? yes
O11 C27 3.60(2) ? ? yes
O11 C28 4.14(2) ? ? yes
O11 H1 3.9006 ? ? no
O11 H2 2.6771 ? ? no
O11 H3 4.1660 ? ? no
O11 H5 4.0293 ? ? no
O11 H5 3.7506 ? ? no
O11 H6 4.4388 ? ? no
O11 H12 3.6785 ? ? no
O11 H13 4.1106 ? ? no
O11 H14 4.1610 ? ? no
O11 H22 3.5033 ? ? no
O11 H23 3.2160 ? ? no
O11 H24 3.0972 ? ? no
O11 H25 3.6189 ? ? no
O11 H27 3.9589 ? ? no
O11 H28 4.3514 ? ? no
O11 H29 2.9404 ? ? no
O11 H30 4.4366 ? ? no
O11 H31 3.8878 ? ? no
O11 H32 3.7872 ? ? no
O11 H33 4.3196 ? ? no
O12 O13 1.75(3) ? ? yes
O12 N5 4.32(3) ? ? yes
O12 C1 3.38(2) ? ? yes
O12 C2 3.84(3) ? ? yes
O12 C7 3.96(3) ? ? yes
O12 C13 3.49(2) ? ? yes
O12 C14 4.09(2) ? ? yes
O12 C15 3.71(2) ? ? yes
O12 C25 4.39(2) ? ? yes
O12 C27 4.09(3) ? ? yes
O12 H1 3.9236 ? ? no
O12 H2 2.4542 ? ? no
O12 H3 3.8201 ? ? no
O12 H5 3.6595 ? ? no
O12 H11 3.8905 ? ? no
O12 H12 2.5381 ? ? no
O12 H13 3.3388 ? ? no
O12 H14 3.2656 ? ? no
O12 H17 4.3088 ? ? no
O12 H18 4.5028 ? ? no
O12 H22 4.3535 ? ? no
O12 H23 4.1609 ? ? no
O12 H24 4.0566 ? ? no
O12 H25 3.9727 ? ? no
O12 H27 3.8410 ? ? no
O12 H29 3.4860 ? ? no
O12 H30 3.6765 ? ? no
O12 H31 4.1167 ? ? no
O12 H32 4.1901 ? ? no
O12 H33 4.5067 ? ? no
O13 N3 4.37(1) ? ? yes
O13 N5 3.85(1) ? ? yes
O13 C13 4.22(1) ? ? yes
O13 C16 4.16(1) ? ? yes
O13 C17 4.34(1) ? ? yes
O13 C19 3.61(1) ? ? yes
O13 C20 4.16(1) ? ? yes
O13 C25 4.11(1) ? ? yes
O13 C27 4.01(2) ? ? yes
O13 C27 3.79(1) ? ? yes
O13 C28 3.53(1) ? ? yes
O13 H2 4.1984 ? ? no
O13 H6 4.3756 ? ? no
O13 H7 4.4647 ? ? no
O13 H11 4.4146 ? ? no
O13 H12 3.3663 ? ? no
O13 H13 4.5120 ? ? no
O13 H14 3.8251 ? ? no
O13 H16 3.5275 ? ? no
O13 H17 2.7310 ? ? no
O13 H18 3.3085 ? ? no
O13 H19 4.2764 ? ? no
O13 H25 4.2130 ? ? no
O13 H26 3.2134 ? ? no
O13 H27 4.4537 ? ? no
O13 H29 3.7732 ? ? no
O13 H29 3.9942 ? ? no
O13 H30 3.0771 ? ? no
O13 H31 3.8568 ? ? no
O13 H31 3.7314 ? ? no
O13 H32 2.9777 ? ? no
O13 H33 3.4127 ? ? no
O13 H34 4.4070 ? ? no
N1 N2 2.561(6) ? ? yes
N1 N2 4.259(5) ? ? yes
N1 C1 3.813(8) ? ? yes
N1 C2 4.516(7) ? ? yes
N1 C3 3.643(8) ? ? yes
N1 C4 2.415(6) ? ? yes
N1 C5 2.962(6) ? ? yes
N1 C6 4.371(6) ? ? yes
N1 C8 1.270(6) ? ? yes
N1 C9 1.470(6) ? ? yes
N1 C10 2.378(7) ? ? yes
N1 C11 3.819(7) ? ? yes
N1 C11 4.377(5) ? ? yes
N1 C12 4.233(5) ? ? yes
N1 C17 4.306(6) ? ? yes
N1 C18 3.808(5) ? ? yes
N1 C24 3.992(5) ? ? yes
N1 H1 2.9168 ? ? no
N1 H2 4.4231 ? ? no
N1 H3 4.0019 ? ? no
N1 H4 3.8714 ? ? no
N1 H6 1.9468 ? ? no
N1 H7 2.0381 ? ? no
N1 H8 2.0302 ? ? no
N1 H9 3.1968 ? ? no
N1 H10 2.7414 ? ? no
N1 H11 4.4284 ? ? no
N1 H21 4.4689 ? ? no
N1 H22 3.9343 ? ? no
N2 N4 4.447(5) ? ? yes
N2 C4 3.993(6) ? ? yes
N2 C5 3.605(5) ? ? yes
N2 C6 4.010(6) ? ? yes
N2 C8 3.815(7) ? ? yes
N2 C8 4.305(6) ? ? yes
N2 C9 2.408(7) ? ? yes
N2 C10 1.481(6) ? ? yes
N2 C11 1.268(6) ? ? yes
N2 C12 2.399(6) ? ? yes
N2 C13 3.615(7) ? ? yes
N2 C17 4.343(6) ? ? yes
N2 C18 2.942(5) ? ? yes
N2 C21 3.891(6) ? ? yes
N2 C23 4.324(6) ? ? yes
N2 C24 3.984(5) ? ? yes
N2 H6 4.4238 ? ? no
N2 H7 3.2337 ? ? no
N2 H8 2.7815 ? ? no
N2 H9 2.0429 ? ? no
N2 H9 4.4300 ? ? no
N2 H10 2.0398 ? ? no
N2 H11 1.9396 ? ? no
N2 H12 3.8364 ? ? no
N2 H20 3.6289 ? ? no
N2 H21 3.2288 ? ? no
N2 H22 4.1080 ? ? no
N3 N4 3.169(6) ? ? yes
N3 C9 4.245(6) ? ? yes
N3 C10 4.221(6) ? ? yes
N3 C12 4.451(6) ? ? yes
N3 C15 4.126(8) ? ? yes
N3 C16 3.636(7) ? ? yes
N3 C17 2.461(6) ? ? yes
N3 C18 3.035(5) ? ? yes
N3 C19 1.261(6) ? ? yes
N3 C20 1.489(5) ? ? yes
N3 C21 2.492(7) ? ? yes
N3 C22 3.215(7) ? ? yes
N3 C23 4.399(7) ? ? yes
N3 C26 4.209(7) ? ? yes
N3 H6 4.4887 ? ? no
N3 H7 3.5055 ? ? no
N3 H9 4.5355 ? ? no
N3 H10 3.4277 ? ? no
N3 H14 3.6534 ? ? no
N3 H15 3.6534 ? ? no
N3 H16 3.8231 ? ? no
N3 H17 1.9208 ? ? no
N3 H18 2.0406 ? ? no
N3 H19 2.0325 ? ? no
N3 H20 2.5594 ? ? no
N3 H21 3.2953 ? ? no
N3 H22 4.1270 ? ? no
N3 H23 3.4358 ? ? no
N3 H27 4.5092 ? ? no
N3 H31 4.1947 ? ? no
N3 H34 3.9009 ? ? no
N4 N5 4.518(5) ? ? yes
N4 C4 4.450(6) ? ? yes
N4 C5 3.035(6) ? ? yes
N4 C6 2.449(7) ? ? yes
N4 C7 3.638(8) ? ? yes
N4 C10 3.560(6) ? ? yes
N4 C19 4.370(7) ? ? yes
N4 C20 3.237(7) ? ? yes
N4 C21 2.489(7) ? ? yes
N4 C22 1.465(6) ? ? yes
N4 C23 1.271(7) ? ? yes
N4 C26 3.696(6) ? ? yes
N4 H5 3.8271 ? ? no
N4 H7 4.3694 ? ? no
N4 H8 3.6632 ? ? no
N4 H9 3.4562 ? ? no
N4 H9 4.5331 ? ? no
N4 H10 2.7610 ? ? no
N4 H11 4.2582 ? ? no
N4 H18 4.1379 ? ? no
N4 H19 3.4421 ? ? no
N4 H20 2.5848 ? ? no
N4 H21 3.3002 ? ? no
N4 H22 2.0119 ? ? no
N4 H23 2.0035 ? ? no
N4 H24 1.9077 ? ? no
N4 H25 4.1595 ? ? no
N4 H28 4.0670 ? ? no
N4 H29 4.0941 ? ? no
N5 C12 4.140(6) ? ? yes
N5 C13 3.736(7) ? ? yes
N5 C14 3.501(7) ? ? yes
N5 C15 3.951(10) ? ? yes
N5 C16 3.714(7) ? ? yes
N5 C17 4.088(7) ? ? yes
N5 C18 4.300(6) ? ? yes
N5 C22 4.424(7) ? ? yes
N5 C26 1.301(6) ? ? yes
N5 C27 1.436(9) ? ? yes
N5 C28 1.432(8) ? ? yes
N5 H12 4.0994 ? ? no
N5 H14 3.5738 ? ? no
N5 H15 4.2272 ? ? no
N5 H15 4.0146 ? ? no
N5 H16 4.0454 ? ? no
N5 H16 4.3536 ? ? no
N5 H18 4.1886 ? ? no
N5 H19 4.1836 ? ? no
N5 H21 4.5486 ? ? no
N5 H23 3.5475 ? ? no
N5 H25 4.4594 ? ? no
N5 H26 4.1662 ? ? no
N5 H28 1.9439 ? ? no
N5 H29 1.9623 ? ? no
N5 H30 1.9742 ? ? no
N5 H31 1.9890 ? ? no
N5 H32 1.9932 ? ? no
N5 H33 2.0160 ? ? no
N5 H34 2.0062 ? ? no
C1 C2 1.524(7) ? ? yes
C1 C3 2.518(9) ? ? yes
C1 C3 4.089(8) ? ? yes
C1 C4 3.830(8) ? ? yes
C1 C4 3.560(7) ? ? yes
C1 C5 4.360(7) ? ? yes
C1 C5 3.875(8) ? ? yes
C1 C6 3.824(8) ? ? yes
C1 C7 2.522(9) ? ? yes
C1 C8 3.531(8) ? ? yes
C1 C9 4.47(1) ? ? yes
C1 C13 3.989(9) ? ? yes
C1 C14 4.17(1) ? ? yes
C1 C15 3.83(1) ? ? yes
C1 C24 3.390(7) ? ? yes
C1 C25 3.552(7) ? ? yes
C1 H1 0.9650 ? ? no
C1 H2 0.9821 ? ? no
C1 H3 0.9326 ? ? no
C1 H4 2.6575 ? ? no
C1 H4 4.3223 ? ? no
C1 H5 2.6804 ? ? no
C1 H6 3.8259 ? ? no
C1 H8 4.0907 ? ? no
C1 H12 3.5402 ? ? no
C1 H13 2.9025 ? ? no
C1 H14 4.1989 ? ? no
C1 H15 4.3969 ? ? no
C1 H22 3.7543 ? ? no
C1 H24 4.1441 ? ? no
C1 H25 3.5445 ? ? no
C1 H26 4.5027 ? ? no
C1 H27 3.2119 ? ? no
C2 C2 4.12(1) ? ? yes
C2 C3 1.371(9) ? ? yes
C2 C3 3.534(6) ? ? yes
C2 C4 2.433(8) ? ? yes
C2 C4 3.568(6) ? ? yes
C2 C5 2.836(6) ? ? yes
C2 C5 4.158(7) ? ? yes
C2 C6 2.431(8) ? ? yes
C2 C7 1.364(9) ? ? yes
C2 C8 3.725(9) ? ? yes
C2 C8 3.807(7) ? ? yes
C2 C11 4.164(7) ? ? yes
C2 C12 4.077(7) ? ? yes
C2 C13 3.536(7) ? ? yes
C2 C14 4.060(9) ? ? yes
C2 C15 4.275(10) ? ? yes
C2 C23 3.716(9) ? ? yes
C2 H1 2.0717 ? ? no
C2 H2 2.0793 ? ? no
C2 H3 2.0633 ? ? no
C2 H4 2.0323 ? ? no
C2 H4 3.5946 ? ? no
C2 H5 2.0655 ? ? no
C2 H6 3.9589 ? ? no
C2 H6 3.8552 ? ? no
C2 H11 3.8014 ? ? no
C2 H12 3.2241 ? ? no
C2 H13 3.5648 ? ? no
C2 H24 3.9085 ? ? no
C3 C3 3.425(9) ? ? yes
C3 C4 1.408(7) ? ? yes
C3 C4 3.746(7) ? ? yes
C3 C5 2.446(6) ? ? yes
C3 C5 4.088(7) ? ? yes
C3 C6 2.784(8) ? ? yes
C3 C6 4.201(7) ? ? yes
C3 C7 2.340(9) ? ? yes
C3 C7 3.906(7) ? ? yes
C3 C8 2.447(9) ? ? yes
C3 C8 4.443(8) ? ? yes
C3 C11 3.936(7) ? ? yes
C3 C12 3.603(6) ? ? yes
C3 C13 3.318(7) ? ? yes
C3 C14 3.664(7) ? ? yes
C3 C15 4.200(9) ? ? yes
C3 C16 4.137(8) ? ? yes
C3 C17 4.407(8) ? ? yes
C3 C18 4.195(7) ? ? yes
C3 C23 4.227(8) ? ? yes
C3 H1 3.1489 ? ? no
C3 H1 3.8250 ? ? no
C3 H2 3.1542 ? ? no
C3 H3 2.5942 ? ? no
C3 H3 4.2287 ? ? no
C3 H4 0.9824 ? ? no
C3 H4 3.6672 ? ? no
C3 H5 3.2733 ? ? no
C3 H5 4.4544 ? ? no
C3 H6 2.5903 ? ? no
C3 H11 3.9072 ? ? no
C3 H12 3.4042 ? ? no
C3 H13 3.6765 ? ? no
C4 C4 4.505(9) ? ? yes
C4 C5 1.429(6) ? ? yes
C4 C6 2.444(7) ? ? yes
C4 C7 2.754(8) ? ? yes
C4 C7 4.175(7) ? ? yes
C4 C8 1.446(7) ? ? yes
C4 C9 3.757(8) ? ? yes
C4 C11 3.525(6) ? ? yes
C4 C12 3.457(6) ? ? yes
C4 C13 3.728(6) ? ? yes
C4 C14 4.305(7) ? ? yes
C4 C16 4.522(7) ? ? yes
C4 C17 4.344(6) ? ? yes
C4 C18 3.838(6) ? ? yes
C4 C23 3.802(7) ? ? yes
C4 H1 4.3883 ? ? no
C4 H1 3.0937 ? ? no
C4 H2 4.3881 ? ? no
C4 H2 4.4929 ? ? no
C4 H3 3.9981 ? ? no
C4 H3 3.5928 ? ? no
C4 H4 2.0739 ? ? no
C4 H4 3.7940 ? ? no
C4 H5 3.7879 ? ? no
C4 H5 4.5266 ? ? no
C4 H6 2.1030 ? ? no
C4 H7 3.9594 ? ? no
C4 H8 4.1773 ? ? no
C4 H10 4.2530 ? ? no
C4 H11 3.7032 ? ? no
C4 H12 3.9631 ? ? no
C4 H24 4.5090 ? ? no
C5 C6 1.423(6) ? ? yes
C5 C7 2.412(6) ? ? yes
C5 C8 2.525(6) ? ? yes
C5 C9 4.429(7) ? ? yes
C5 C10 3.824(7) ? ? yes
C5 C11 3.394(5) ? ? yes
C5 C12 3.890(5) ? ? yes
C5 C13 4.343(6) ? ? yes
C5 C18 4.491(6) ? ? yes
C5 C22 4.485(7) ? ? yes
C5 C23 2.531(7) ? ? yes
C5 C24 4.245(5) ? ? yes
C5 H1 3.5605 ? ? no
C5 H3 3.5519 ? ? no
C5 H4 3.3329 ? ? no
C5 H4 3.7771 ? ? no
C5 H5 3.3370 ? ? no
C5 H6 3.3999 ? ? no
C5 H9 4.1269 ? ? no
C5 H10 3.2152 ? ? no
C5 H11 3.3931 ? ? no
C5 H12 4.3668 ? ? no
C5 H24 3.3673 ? ? no
C6 C7 1.384(7) ? ? yes
C6 C8 3.794(7) ? ? yes
C6 C10 3.961(7) ? ? yes
C6 C11 3.603(6) ? ? yes
C6 C12 4.291(6) ? ? yes
C6 C13 4.461(7) ? ? yes
C6 C22 3.733(8) ? ? yes
C6 C23 1.449(8) ? ? yes
C6 H1 4.1050 ? ? no
C6 H2 4.1061 ? ? no
C6 H3 4.4891 ? ? no
C6 H3 4.2573 ? ? no
C6 H4 3.7660 ? ? no
C6 H4 3.7277 ? ? no
C6 H5 2.0720 ? ? no
C6 H6 4.5461 ? ? no
C6 H8 4.5465 ? ? no
C6 H9 3.9283 ? ? no
C6 H10 3.4132 ? ? no
C6 H11 3.1986 ? ? no
C6 H12 4.1627 ? ? no
C6 H22 3.8132 ? ? no
C6 H23 4.1882 ? ? no
C6 H24 2.0709 ? ? no
C7 C8 4.197(8) ? ? yes
C7 C8 4.137(8) ? ? yes
C7 C11 3.973(7) ? ? yes
C7 C12 4.354(7) ? ? yes
C7 C13 4.077(7) ? ? yes
C7 C23 2.427(9) ? ? yes
C7 H1 2.7784 ? ? no
C7 H2 2.7777 ? ? no
C7 H3 3.2866 ? ? no
C7 H4 3.2255 ? ? no
C7 H4 3.6072 ? ? no
C7 H5 1.0338 ? ? no
C7 H5 4.3383 ? ? no
C7 H6 3.8421 ? ? no
C7 H11 3.4241 ? ? no
C7 H12 3.6102 ? ? no
C7 H24 2.5473 ? ? no
C7 H24 4.5488 ? ? no
C8 C9 2.381(8) ? ? yes
C8 C10 3.522(8) ? ? yes
C8 C11 4.052(6) ? ? yes
C8 C12 3.711(6) ? ? yes
C8 C13 4.213(7) ? ? yes
C8 C14 4.525(7) ? ? yes
C8 C16 4.302(7) ? ? yes
C8 C17 3.839(6) ? ? yes
C8 C18 3.523(6) ? ? yes
C8 C19 4.380(6) ? ? yes
C8 H1 2.7526 ? ? no
C8 H2 4.2917 ? ? no
C8 H3 3.8060 ? ? no
C8 H4 2.6018 ? ? no
C8 H5 4.1480 ? ? no
C8 H6 1.0025 ? ? no
C8 H7 2.5229 ? ? no
C8 H8 2.8422 ? ? no
C8 H9 4.3105 ? ? no
C8 H10 3.7231 ? ? no
C8 H11 4.5298 ? ? no
C9 C10 1.482(8) ? ? yes
C9 C10 4.340(7) ? ? yes
C9 C11 3.564(8) ? ? yes
C9 C17 4.548(7) ? ? yes
C9 C18 4.336(7) ? ? yes
C9 C19 4.351(7) ? ? yes
C9 C21 4.330(7) ? ? yes
C9 C21 4.144(8) ? ? yes
C9 C22 4.053(8) ? ? yes
C9 C23 4.418(7) ? ? yes
C9 H1 3.5102 ? ? no
C9 H6 2.5068 ? ? no
C9 H7 0.9880 ? ? no
C9 H8 0.9404 ? ? no
C9 H9 2.0230 ? ? no
C9 H9 3.4000 ? ? no
C9 H10 2.0286 ? ? no
C9 H11 3.8626 ? ? no
C9 H11 4.3883 ? ? no
C9 H20 3.3802 ? ? no
C9 H20 3.7852 ? ? no
C9 H21 3.9044 ? ? no
C9 H22 3.3420 ? ? no
C9 H24 3.9372 ? ? no
C10 C10 4.113(9) ? ? yes
C10 C11 2.400(8) ? ? yes
C10 C12 3.757(7) ? ? yes
C10 C18 4.414(6) ? ? yes
C10 C21 3.994(6) ? ? yes
C10 C21 3.981(7) ? ? yes
C10 C22 4.215(7) ? ? yes
C10 C22 4.422(7) ? ? yes
C10 C23 3.761(7) ? ? yes
C10 H6 3.8094 ? ? no
C10 H7 2.0323 ? ? no
C10 H7 4.2547 ? ? no
C10 H8 2.0056 ? ? no
C10 H8 3.9550 ? ? no
C10 H9 0.9542 ? ? no
C10 H9 3.2589 ? ? no
C10 H10 0.9845 ? ? no
C10 H10 4.4984 ? ? no
C10 H11 2.5408 ? ? no
C10 H20 3.1184 ? ? no
C10 H20 3.4508 ? ? no
C10 H21 3.6435 ? ? no
C10 H22 4.4282 ? ? no
C10 H22 3.9510 ? ? no
C10 H24 4.2962 ? ? no
C11 C12 1.431(7) ? ? yes
C11 C13 2.418(8) ? ? yes
C11 C14 3.734(9) ? ? yes
C11 C16 4.197(8) ? ? yes
C11 C17 3.761(7) ? ? yes
C11 C18 2.510(6) ? ? yes
C11 C21 3.861(6) ? ? yes
C11 C23 4.173(6) ? ? yes
C11 C24 4.381(6) ? ? yes
C11 H4 4.4709 ? ? no
C11 H7 4.3575 ? ? no
C11 H8 3.8002 ? ? no
C11 H9 2.5640 ? ? no
C11 H10 2.8457 ? ? no
C11 H11 0.9857 ? ? no
C11 H12 2.5690 ? ? no
C11 H18 4.4224 ? ? no
C11 H20 3.6039 ? ? no
C11 H21 3.1467 ? ? no
C11 H31 4.4991 ? ? no
C11 H33 4.2972 ? ? no
C11 H34 4.3403 ? ? no
C12 C13 1.397(7) ? ? yes
C12 C14 2.457(8) ? ? yes
C12 C15 3.826(8) ? ? yes
C12 C16 2.775(7) ? ? yes
C12 C17 2.426(7) ? ? yes
C12 C18 1.431(6) ? ? yes
C12 C19 3.822(6) ? ? yes
C12 C24 4.315(6) ? ? yes
C12 C27 4.309(10) ? ? yes
C12 C28 3.868(9) ? ? yes
C12 H4 3.8306 ? ? no
C12 H6 3.9248 ? ? no
C12 H9 3.9894 ? ? no
C12 H10 4.1458 ? ? no
C12 H11 2.0678 ? ? no
C12 H12 2.0652 ? ? no
C12 H13 4.1187 ? ? no
C12 H14 4.1274 ? ? no
C12 H15 4.5226 ? ? no
C12 H16 3.7731 ? ? no
C12 H17 4.5039 ? ? no
C12 H21 3.7399 ? ? no
C12 H30 3.9931 ? ? no
C12 H31 4.0958 ? ? no
C12 H33 3.7297 ? ? no
C12 H34 3.3486 ? ? no
C13 C14 1.413(9) ? ? yes
C13 C15 2.529(9) ? ? yes
C13 C16 2.358(9) ? ? yes
C13 C17 2.763(7) ? ? yes
C13 C18 2.445(6) ? ? yes
C13 C19 4.245(7) ? ? yes
C13 C26 4.195(7) ? ? yes
C13 C27 3.74(1) ? ? yes
C13 C28 3.969(9) ? ? yes
C13 H2 3.7591 ? ? no
C13 H3 3.9884 ? ? no
C13 H4 3.3853 ? ? no
C13 H6 4.2292 ? ? no
C13 H11 2.5411 ? ? no
C13 H12 0.9899 ? ? no
C13 H13 2.7906 ? ? no
C13 H14 2.7874 ? ? no
C13 H15 3.3236 ? ? no
C13 H16 3.2592 ? ? no
C13 H21 4.3286 ? ? no
C13 H30 3.1677 ? ? no
C13 H31 3.7752 ? ? no
C13 H33 4.0035 ? ? no
C13 H34 3.6057 ? ? no
C14 C15 1.507(8) ? ? yes
C14 C16 1.341(8) ? ? yes
C14 C17 2.405(7) ? ? yes
C14 C18 2.852(7) ? ? yes
C14 C19 3.714(8) ? ? yes
C14 C26 3.507(8) ? ? yes
C14 C27 3.85(1) ? ? yes
C14 C28 3.972(9) ? ? yes
C14 H2 4.0272 ? ? no
C14 H3 3.8503 ? ? no
C14 H4 3.3326 ? ? no
C14 H6 4.2168 ? ? no
C14 H11 3.9488 ? ? no
C14 H12 2.0853 ? ? no
C14 H13 2.0891 ? ? no
C14 H14 2.0860 ? ? no
C14 H15 2.0747 ? ? no
C14 H16 2.0102 ? ? no
C14 H17 3.8958 ? ? no
C14 H27 4.4278 ? ? no
C14 H28 3.8164 ? ? no
C14 H30 3.2669 ? ? no
C14 H31 4.1977 ? ? no
C14 H32 3.8380 ? ? no
C14 H33 4.3288 ? ? no
C14 H34 4.5395 ? ? no
C14 H34 3.5378 ? ? no
C15 C16 2.496(9) ? ? yes
C15 C17 3.796(8) ? ? yes
C15 C18 4.359(8) ? ? yes
C15 C19 4.295(8) ? ? yes
C15 C20 4.225(10) ? ? yes
C15 C25 4.063(9) ? ? yes
C15 C26 3.642(10) ? ? yes
C15 C27 4.07(1) ? ? yes
C15 C28 4.11(1) ? ? yes
C15 H2 3.5512 ? ? no
C15 H3 3.3596 ? ? no
C15 H4 3.7515 ? ? no
C15 H12 2.6875 ? ? no
C15 H13 1.0035 ? ? no
C15 H14 0.9808 ? ? no
C15 H15 0.9301 ? ? no
C15 H16 2.6396 ? ? no
C15 H17 4.4200 ? ? no
C15 H18 4.4772 ? ? no
C15 H19 3.5338 ? ? no
C15 H25 4.4742 ? ? no
C15 H26 4.4547 ? ? no
C15 H27 3.0932 ? ? no
C15 H28 3.6607 ? ? no
C15 H28 4.1071 ? ? no
C15 H30 3.3007 ? ? no
C15 H32 3.5219 ? ? no
C15 H34 3.7611 ? ? no
C16 C17 1.393(7) ? ? yes
C16 C18 2.442(6) ? ? yes
C16 C19 2.448(8) ? ? yes
C16 C26 3.555(8) ? ? yes
C16 C27 4.49(1) ? ? yes
C16 C28 4.22(1) ? ? yes
C16 C28 3.873(9) ? ? yes
C16 H4 3.6585 ? ? no
C16 H6 3.8199 ? ? no
C16 H12 3.2501 ? ? no
C16 H13 3.1397 ? ? no
C16 H14 3.1737 ? ? no
C16 H15 2.6269 ? ? no
C16 H16 0.9979 ? ? no
C16 H17 2.5605 ? ? no
C16 H26 3.8770 ? ? no
C16 H27 4.4318 ? ? no
C16 H28 3.5019 ? ? no
C16 H30 4.1381 ? ? no
C16 H32 3.3134 ? ? no
C16 H33 4.3855 ? ? no
C16 H34 4.3169 ? ? no
C16 H34 3.1912 ? ? no
C17 C18 1.417(6) ? ? yes
C17 C19 1.488(7) ? ? yes
C17 C20 3.764(7) ? ? yes
C17 C26 4.209(7) ? ? yes
C17 C28 3.735(9) ? ? yes
C17 H4 4.0993 ? ? no
C17 H6 3.4921 ? ? no
C17 H7 3.9251 ? ? no
C17 H10 4.3978 ? ? no
C17 H11 4.4866 ? ? no
C17 H12 3.7523 ? ? no
C17 H13 4.3676 ? ? no
C17 H14 4.3925 ? ? no
C17 H15 4.0153 ? ? no
C17 H15 4.1669 ? ? no
C17 H16 2.0703 ? ? no
C17 H17 2.0965 ? ? no
C17 H18 3.8511 ? ? no
C17 H19 4.2743 ? ? no
C17 H26 4.3729 ? ? no
C17 H28 4.0090 ? ? no
C17 H32 4.3681 ? ? no
C17 H32 4.3553 ? ? no
C17 H33 4.1179 ? ? no
C17 H34 2.8490 ? ? no
C18 C19 2.551(6) ? ? yes
C18 C20 4.500(6) ? ? yes
C18 C24 3.864(6) ? ? yes
C18 C28 3.728(8) ? ? yes
C18 H4 4.2115 ? ? no
C18 H6 3.5634 ? ? no
C18 H7 3.9961 ? ? no
C18 H10 3.9446 ? ? no
C18 H11 3.3656 ? ? no
C18 H12 3.3355 ? ? no
C18 H16 3.3372 ? ? no
C18 H17 3.3642 ? ? no
C18 H21 4.4771 ? ? no
C18 H32 4.4545 ? ? no
C18 H33 3.7695 ? ? no
C18 H34 2.9303 ? ? no
C19 C20 2.318(7) ? ? yes
C19 C21 3.486(8) ? ? yes
C19 C22 4.425(8) ? ? yes
C19 C25 4.396(6) ? ? yes
C19 C28 4.466(9) ? ? yes
C19 H6 3.8704 ? ? no
C19 H7 3.5399 ? ? no
C19 H10 4.0416 ? ? no
C19 H13 4.5356 ? ? no
C19 H14 4.0055 ? ? no
C19 H15 3.7167 ? ? no
C19 H16 2.5805 ? ? no
C19 H17 0.9742 ? ? no
C19 H18 2.3716 ? ? no
C19 H19 2.8786 ? ? no
C19 H20 3.4026 ? ? no
C19 H21 4.1464 ? ? no
C19 H26 3.7978 ? ? no
C19 H27 3.9840 ? ? no
C19 H28 4.4170 ? ? no
C19 H31 4.3681 ? ? no
C19 H32 4.4517 ? ? no
C19 H34 3.5153 ? ? no
C20 C21 1.529(9) ? ? yes
C20 C22 2.595(9) ? ? yes
C20 C23 4.478(8) ? ? yes
C20 C26 4.325(7) ? ? yes
C20 C27 3.832(8) ? ? yes
C20 H7 3.9488 ? ? no
C20 H10 4.0393 ? ? no
C20 H11 4.4613 ? ? no
C20 H14 3.4711 ? ? no
C20 H15 4.0706 ? ? no
C20 H17 2.3898 ? ? no
C20 H18 0.9666 ? ? no
C20 H19 0.9743 ? ? no
C20 H20 2.0369 ? ? no
C20 H21 2.0593 ? ? no
C20 H22 3.4040 ? ? no
C20 H23 2.7103 ? ? no
C20 H25 4.0125 ? ? no
C20 H27 4.3978 ? ? no
C20 H29 4.2775 ? ? no
C20 H29 4.1074 ? ? no
C20 H30 4.1289 ? ? no
C20 H30 4.0987 ? ? no
C20 H31 2.9312 ? ? no
C20 H33 3.9315 ? ? no
C21 C22 1.517(9) ? ? yes
C21 C23 3.540(9) ? ? yes
C21 C24 4.183(6) ? ? yes
C21 C25 4.033(7) ? ? yes
C21 C27 4.525(9) ? ? yes
C21 H7 3.6764 ? ? no
C21 H8 3.4553 ? ? no
C21 H9 3.7433 ? ? no
C21 H9 3.5218 ? ? no
C21 H10 3.4494 ? ? no
C21 H11 3.7251 ? ? no
C21 H17 3.6502 ? ? no
C21 H18 2.0833 ? ? no
C21 H19 2.0521 ? ? no
C21 H20 0.9768 ? ? no
C21 H21 0.9754 ? ? no
C21 H22 2.0812 ? ? no
C21 H23 2.0620 ? ? no
C21 H24 3.7157 ? ? no
C21 H25 3.3192 ? ? no
C21 H26 4.2804 ? ? no
C21 H29 4.2282 ? ? no
C21 H31 3.5876 ? ? no
C21 H33 3.8738 ? ? no
C22 C23 2.324(8) ? ? yes
C22 C24 4.113(6) ? ? yes
C22 C25 3.711(6) ? ? yes
C22 C26 3.919(7) ? ? yes
C22 C27 4.129(9) ? ? yes
C22 H1 4.1214 ? ? no
C22 H2 4.1378 ? ? no
C22 H8 3.1709 ? ? no
C22 H9 3.8942 ? ? no
C22 H9 4.0960 ? ? no
C22 H10 3.5653 ? ? no
C22 H18 3.3965 ? ? no
C22 H19 2.6977 ? ? no
C22 H20 2.0453 ? ? no
C22 H21 2.0704 ? ? no
C22 H22 0.9714 ? ? no
C22 H23 0.9868 ? ? no
C22 H24 2.3799 ? ? no
C22 H25 2.8305 ? ? no
C22 H26 4.1893 ? ? no
C22 H27 4.2908 ? ? no
C22 H29 3.4075 ? ? no
C22 H30 4.2185 ? ? no
C23 C26 4.349(7) ? ? yes
C23 H5 2.5606 ? ? no
C23 H5 4.5407 ? ? no
C23 H8 3.5238 ? ? no
C23 H9 3.5385 ? ? no
C23 H10 3.1365 ? ? no
C23 H11 3.6285 ? ? no
C23 H20 3.5258 ? ? no
C23 H21 4.2143 ? ? no
C23 H22 2.3758 ? ? no
C23 H23 2.8240 ? ? no
C23 H24 0.9756 ? ? no
C24 C25 1.504(5) ? ? yes
C24 C26 4.145(6) ? ? yes
C24 C28 3.470(7) ? ? yes
C24 H1 3.2196 ? ? no
C24 H2 3.5203 ? ? no
C24 H3 2.8750 ? ? no
C24 H8 4.2927 ? ? no
C24 H13 3.8545 ? ? no
C24 H16 4.0784 ? ? no
C24 H21 3.4241 ? ? no
C24 H22 3.6000 ? ? no
C24 H23 3.9815 ? ? no
C24 H25 2.0664 ? ? no
C24 H26 2.0642 ? ? no
C24 H27 2.0655 ? ? no
C24 H28 3.4896 ? ? no
C24 H32 3.6103 ? ? no
C24 H33 2.9142 ? ? no
C24 H34 3.2571 ? ? no
C25 C27 3.936(10) ? ? yes
C25 C28 3.566(8) ? ? yes
C25 H1 3.6156 ? ? no
C25 H2 3.2701 ? ? no
C25 H3 3.1486 ? ? no
C25 H13 3.2893 ? ? no
C25 H14 4.0562 ? ? no
C25 H15 4.1211 ? ? no
C25 H16 3.6899 ? ? no
C25 H17 3.6996 ? ? no
C25 H18 4.3505 ? ? no
C25 H19 4.2676 ? ? no
C25 H21 3.5034 ? ? no
C25 H22 3.4152 ? ? no
C25 H23 3.2327 ? ? no
C25 H25 0.9481 ? ? no
C25 H26 0.9713 ? ? no
C25 H27 0.9727 ? ? no
C25 H28 3.8049 ? ? no
C25 H29 3.2021 ? ? no
C25 H30 4.0216 ? ? no
C25 H31 4.1170 ? ? no
C25 H32 3.4658 ? ? no
C25 H33 2.8957 ? ? no
C25 H34 3.7413 ? ? no
C26 C27 2.381(8) ? ? yes
C26 C28 2.404(8) ? ? yes
C26 H13 4.3120 ? ? no
C26 H14 3.3364 ? ? no
C26 H15 3.6310 ? ? no
C26 H15 3.8864 ? ? no
C26 H16 3.5576 ? ? no
C26 H19 3.6983 ? ? no
C26 H23 3.2282 ? ? no
C26 H27 4.3075 ? ? no
C26 H28 0.9888 ? ? no
C26 H29 2.6285 ? ? no
C26 H30 2.6211 ? ? no
C26 H31 3.1638 ? ? no
C26 H32 2.6899 ? ? no
C26 H33 3.2015 ? ? no
C26 H34 2.6816 ? ? no
C27 C28 2.43(1) ? ? yes
C27 H12 3.7519 ? ? no
C27 H14 3.4309 ? ? no
C27 H15 4.5458 ? ? no
C27 H17 4.2733 ? ? no
C27 H18 3.0538 ? ? no
C27 H19 3.7317 ? ? no
C27 H19 3.7537 ? ? no
C27 H21 4.0395 ? ? no
C27 H23 3.1497 ? ? no
C27 H25 3.3674 ? ? no
C27 H26 3.8149 ? ? no
C27 H27 3.9563 ? ? no
C27 H28 3.2521 ? ? no
C27 H29 0.9275 ? ? no
C27 H30 0.9753 ? ? no
C27 H31 0.9559 ? ? no
C27 H32 3.0648 ? ? no
C27 H33 2.4815 ? ? no
C27 H34 3.1037 ? ? no
C28 H12 4.4995 ? ? no
C28 H13 4.4218 ? ? no
C28 H15 3.2433 ? ? no
C28 H16 4.3354 ? ? no
C28 H16 3.3140 ? ? no
C28 H18 4.3162 ? ? no
C28 H19 4.4964 ? ? no
C28 H21 3.9936 ? ? no
C28 H25 3.9601 ? ? no
C28 H26 2.9071 ? ? no
C28 H27 4.3385 ? ? no
C28 H28 2.5287 ? ? no
C28 H29 3.0383 ? ? no
C28 H30 3.0586 ? ? no
C28 H31 2.4397 ? ? no
C28 H32 0.9704 ? ? no
C28 H33 0.9572 ? ? no
C28 H34 0.9706 ? ? no
